data_1548849
loop_
_publ_author_name
'Dranka, Maciej'
'Jankowski, Piotr'
'\.Zukowska, Gra\.zyna Z.'

_publ_section_title
;
 Snapshots of the Hydrolysis of Lithium 4,5-Dicyanoimidazolate--Glyme
 Solvates. Impact of Water Molecules on Aggregation Processes in
 Lithium-Ion Battery Electrolytes
;
_journal_name_full 'The Journal of Physical Chemistry C'
_journal_paper_doi 10.1021/acs.jpcc.7b11145
_journal_year 2018
_chemical_formula_moiety 'C6 H6 F3 Li N4 O3, H2 O'
_chemical_formula_sum 'C6 H8 F3 Li N4 O4'
_chemical_formula_weight 264.10
_space_group_crystal_system monoclinic
_space_group_IT_number 14
_space_group_name_Hall '-P 2yn'
_space_group_name_H-M_alt 'P 1 21/n 1'
_symmetry_space_group_name_Hall '-P 2yn'
_symmetry_space_group_name_H-M 'P 1 21/n 1'
_atom_sites_solution_hydrogens difmap
_atom_sites_solution_primary dual
_audit_creation_date 2017-10-22
_audit_creation_method
;
Olex2 1.2-beta
(compiled 2017.08.10 svn.r3458 for OlexSys, GUI svn.r5381)
;
_cell_angle_alpha 90
_cell_angle_beta 91.321(9)
_cell_angle_gamma 90
_cell_formula_units_Z 4
_cell_length_a 9.0805(12)
_cell_length_b 6.7141(6)
_cell_length_c 18.9826(18)
_cell_measurement_reflns_used 1369
_cell_measurement_temperature 100.0(1)
_cell_measurement_theta_max 25.9930
_cell_measurement_theta_min 4.3760
_cell_volume 1157.0(2)
_computing_cell_refinement 'CrysAlisPro 1.171.38.46 (Rigaku OD, 2015)'
_computing_data_collection 'CrysAlisPro 1.171.38.46 (Rigaku OD, 2015)'
_computing_data_reduction 'CrysAlisPro 1.171.38.46 (Rigaku OD, 2015)'
_computing_molecular_graphics 'Olex2 (Dolomanov et al., 2009)'
_computing_publication_material 'Olex2 (Dolomanov et al., 2009)'
_computing_structure_refinement 'ShelXL (Sheldrick, 2015)'
_computing_structure_solution 'ShelXT (Sheldrick, 2015)'
_diffrn_ambient_temperature 100.0(1)
_diffrn_detector 'CCD plate'
_diffrn_detector_area_resol_mean 10.3347
_diffrn_detector_type Atlas
_diffrn_measured_fraction_theta_full 0.998
_diffrn_measured_fraction_theta_max 0.996
_diffrn_measurement_details
;
List of Runs (angles in degrees, time in seconds):

  # Type    Start    End  Width  t~exp~   \w     \q     \k     \f   Frames
--------------------------------------------------------------------------
  1  \w    -86.00   4.00   1.00   50.00    --  -19.34 -77.00   0.00   90
  2  \w    -91.00  14.00   1.00   50.00    --  -19.34 -77.00 120.00  105
  3  \w     68.00  94.00   1.00   50.00    --   20.12-179.00 -60.00   26
  4  \w    -49.00  34.00   1.00   50.00    --   20.12 -38.00 -30.00   83
  5  \w     84.00 109.00   1.00   50.00    --   20.12-179.00  30.00   25
  6  \w    -53.00  48.00   1.00   50.00    --   20.12 -57.00-120.00  101
;
_diffrn_measurement_device 'four-circle diffractometer'
_diffrn_measurement_device_type 'Xcalibur, Atlas, Gemini ultra'
_diffrn_measurement_method '\w scans'
_diffrn_orient_matrix_type 'CrysAlisPro convention (1999,Acta A55,543-557)'
_diffrn_orient_matrix_UB_11 0.0009420000
_diffrn_orient_matrix_UB_12 -0.1056509000
_diffrn_orient_matrix_UB_13 -0.0000457000
_diffrn_orient_matrix_UB_21 0.0521670000
_diffrn_orient_matrix_UB_22 0.0007388000
_diffrn_orient_matrix_UB_23 0.0284007000
_diffrn_orient_matrix_UB_31 -0.0581439000
_diffrn_orient_matrix_UB_32 -0.0011411000
_diffrn_orient_matrix_UB_33 0.0242977000
_diffrn_radiation_monochromator graphite
_diffrn_radiation_probe x-ray
_diffrn_radiation_type MoK\a
_diffrn_radiation_wavelength 0.71073
_diffrn_reflns_av_unetI/netI 0.0389
_diffrn_reflns_Laue_measured_fraction_full 0.998
_diffrn_reflns_Laue_measured_fraction_max 0.996
_diffrn_reflns_limit_h_max 11
_diffrn_reflns_limit_h_min -11
_diffrn_reflns_limit_k_max 8
_diffrn_reflns_limit_k_min -8
_diffrn_reflns_limit_l_max 18
_diffrn_reflns_limit_l_min -23
_diffrn_reflns_number 3488
_diffrn_reflns_point_group_measured_fraction_full 0.998
_diffrn_reflns_point_group_measured_fraction_max 0.996
_diffrn_reflns_theta_full 25.242
_diffrn_reflns_theta_max 26.395
_diffrn_reflns_theta_min 3.718
_diffrn_source 'fine-focus sealed X-ray tube'
_diffrn_source_type 'Enhance (Mo) X-ray Source'
_exptl_absorpt_coefficient_mu 0.152
_exptl_absorpt_correction_T_max 0.989
_exptl_absorpt_correction_T_min 0.959
_exptl_absorpt_correction_type analytical
_exptl_absorpt_process_details
;
CrysAlisPro 1.171.38.46 (Rigaku Oxford Diffraction, 2015)
Analytical numeric absorption correction using a multifaceted crystal
            model based on expressions derived by R.C. Clark & J.S. Reid.
(Clark, R. C. & Reid, J. S. (1995). Acta Cryst. A51, 887-897)
Empirical absorption correction using spherical harmonics,
 implemented in SCALE3 ABSPACK scaling algorithm.
;
_exptl_crystal_colour colourless
_exptl_crystal_colour_primary colourless
_exptl_crystal_density_diffrn 1.516
_exptl_crystal_description needle
_exptl_crystal_F_000 536
_exptl_crystal_size_max 0.47
_exptl_crystal_size_mid 0.115
_exptl_crystal_size_min 0.087
_refine_diff_density_max 0.352
_refine_diff_density_min -0.308
_refine_diff_density_rms 0.070
_refine_ls_extinction_method none
_refine_ls_goodness_of_fit_ref 1.075
_refine_ls_hydrogen_treatment refxyz
_refine_ls_matrix_type full
_refine_ls_number_parameters 188
_refine_ls_number_reflns 3488
_refine_ls_number_restraints 12
_refine_ls_restrained_S_all 1.074
_refine_ls_R_factor_all 0.0621
_refine_ls_R_factor_gt 0.0438
_refine_ls_shift/su_max 0.000
_refine_ls_shift/su_mean 0.000
_refine_ls_structure_factor_coef Fsqd
_refine_ls_weighting_details 'w=1/[\s^2^(Fo^2^)+(0.0815P)^2^] where P=(Fo^2^+2Fc^2^)/3'
_refine_ls_weighting_scheme calc
_refine_ls_wR_factor_gt 0.1333
_refine_ls_wR_factor_ref 0.1392
_reflns_Friedel_coverage 0.000
_reflns_number_gt 2580
_reflns_number_total 3488
_reflns_threshold_expression 'I > 2\s(I)'
_cod_data_source_file jp7b11145_si_001.cif
_cod_data_source_block 1b
_cod_database_code 1548849
_shelx_shelxl_version_number 2017/1
_shelx_space_group_comment
;
The symmetry employed for this shelxl refinement is uniquely defined
by the following loop, which should always be used as a source of
symmetry information in preference to the above space-group names.
They are only intended as comments.
;
_shelx_estimated_absorpt_t_max 0.987
_shelx_estimated_absorpt_t_min 0.932
_twin_special_details
;
Component 2 rotated by 179.9782\% 
 around [-0.00 -0.00 1.00] (reciprocal) or [0.05 -0.00 1.00] (direct)
;

loop_
_space_group_symop_operation_xyz
'x, y, z'
'-x+1/2, y+1/2, -z+1/2'
'-x, -y, -z'
'x-1/2, -y-1/2, z-1/2'

loop_
_atom_site_label
_atom_site_type_symbol
_atom_site_fract_x
_atom_site_fract_y
_atom_site_fract_z
_atom_site_U_iso_or_equiv
_atom_site_adp_type
_atom_site_occupancy
_atom_site_site_symmetry_order
_atom_site_calc_flag
_atom_site_refinement_flags_posn
F1 F 0.87945(16) 0.0828(3) 0.53988(11) 0.0334(5) Uani 1 1 d .
F2 F 0.88393(17) 0.4005(3) 0.54009(12) 0.0391(6) Uani 1 1 d .
F3 F 0.88960(16) 0.2420(3) 0.44224(10) 0.0286(5) Uani 1 1 d .
O1 O 0.01381(19) -0.0285(3) 0.29626(13) 0.0197(5) Uani 1 1 d D
H1A H -0.027(3) -0.056(4) 0.3346(8) 0.029 Uiso 1 1 d DR
H1B H -0.035(3) -0.085(5) 0.2629(10) 0.029 Uiso 1 1 d DR
O2 O 0.1921(2) 0.2775(3) 0.20100(13) 0.0265(5) Uani 1 1 d D
H2A H 0.275(2) 0.334(5) 0.2025(17) 0.040 Uiso 1 1 d DR
H2B H 0.164(3) 0.266(5) 0.1581(8) 0.040 Uiso 1 1 d DR
O3 O -0.0723(2) 0.4374(3) 0.29411(12) 0.0204(5) Uani 1 1 d D
H3A H -0.094(3) 0.489(4) 0.3340(8) 0.031 Uiso 1 1 d DR
H3B H -0.098(3) 0.526(4) 0.2629(11) 0.031 Uiso 1 1 d DR
O4 O 0.65036(19) 0.2391(3) 0.29593(11) 0.0178(5) Uani 1 1 d D
H4A H 0.7411(15) 0.267(4) 0.2944(15) 0.027 Uiso 1 1 d DR
H4B H 0.625(3) 0.249(4) 0.3389(8) 0.027 Uiso 1 1 d DR
N1 N 0.5850(2) 0.2464(3) 0.55876(13) 0.0138(5) Uani 1 1 d .
N2 N 0.5908(2) 0.2516(3) 0.43893(14) 0.0144(5) Uani 1 1 d .
N3 N 0.2137(2) 0.2490(4) 0.60923(15) 0.0246(6) Uani 1 1 d .
N4 N 0.2368(2) 0.2646(4) 0.36576(14) 0.0202(6) Uani 1 1 d .
C1 C 0.6650(3) 0.2475(4) 0.50034(17) 0.0133(6) Uani 1 1 d .
C2 C 0.4487(3) 0.2546(4) 0.45894(16) 0.0130(6) Uani 1 1 d .
C3 C 0.4434(3) 0.2508(4) 0.53204(17) 0.0135(6) Uani 1 1 d .
C4 C 0.3303(3) 0.2607(4) 0.40790(16) 0.0155(6) Uani 1 1 d .
C5 C 0.3178(3) 0.2507(4) 0.57599(16) 0.0162(6) Uani 1 1 d .
C6 C 0.8295(3) 0.2435(5) 0.50519(18) 0.0178(6) Uani 1 1 d .
Li1 Li 0.0875(4) 0.2449(7) 0.2847(3) 0.0200(11) Uani 1 1 d .

loop_
_atom_site_aniso_label
_atom_site_aniso_U_11
_atom_site_aniso_U_22
_atom_site_aniso_U_33
_atom_site_aniso_U_23
_atom_site_aniso_U_13
_atom_site_aniso_U_12
F1 0.0196(9) 0.0412(12) 0.0395(13) 0.0202(9) 0.0025(8) 0.0099(8)
F2 0.0170(9) 0.0436(13) 0.0567(15) -0.0236(10) 0.0007(9) -0.0073(8)
F3 0.0168(8) 0.0489(13) 0.0204(11) 0.0052(9) 0.0082(7) 0.0031(8)
O1 0.0211(10) 0.0237(11) 0.0142(11) -0.0018(10) 0.0003(8) -0.0041(9)
O2 0.0208(10) 0.0458(15) 0.0127(11) 0.0000(11) -0.0022(8) -0.0102(10)
O3 0.0221(11) 0.0241(11) 0.0151(11) 0.0000(9) 0.0022(9) 0.0025(8)
O4 0.0138(9) 0.0273(12) 0.0123(11) -0.0004(11) 0.0024(8) -0.0023(9)
N1 0.0122(10) 0.0168(12) 0.0124(13) 0.0008(10) -0.0002(9) 0.0004(10)
N2 0.0146(10) 0.0148(12) 0.0139(13) -0.0008(10) 0.0000(9) -0.0011(10)
N3 0.0211(12) 0.0353(16) 0.0176(15) -0.0047(13) 0.0032(11) -0.0002(13)
N4 0.0174(11) 0.0254(14) 0.0177(15) -0.0012(12) -0.0016(11) -0.0016(11)
C1 0.0126(12) 0.0117(12) 0.0158(15) -0.0007(13) 0.0023(11) -0.0006(12)
C2 0.0127(12) 0.0147(13) 0.0117(16) -0.0002(12) 0.0009(10) 0.0000(13)
C3 0.0131(12) 0.0144(13) 0.0131(15) -0.0003(11) 0.0017(10) 0.0008(13)
C4 0.0152(13) 0.0171(14) 0.0144(16) -0.0018(14) 0.0031(12) -0.0013(13)
C5 0.0155(13) 0.0195(15) 0.0134(16) -0.0020(13) -0.0020(11) 0.0012(14)
C6 0.0152(12) 0.0221(15) 0.0161(16) 0.0004(14) 0.0024(11) 0.0007(14)
Li1 0.013(2) 0.027(3) 0.019(3) 0.004(2) -0.0006(18) 0.002(2)

loop_
_atom_type_symbol
_atom_type_description
_atom_type_scat_dispersion_real
_atom_type_scat_dispersion_imag
_atom_type_scat_source
C C 0.0033 0.0016 'International Tables Vol C Tables 4.2.6.8 and 6.1.1.4'
H H 0.0000 0.0000 'International Tables Vol C Tables 4.2.6.8 and 6.1.1.4'
Li Li -0.0003 0.0001 'International Tables Vol C Tables 4.2.6.8 and 6.1.1.4'
N N 0.0061 0.0033 'International Tables Vol C Tables 4.2.6.8 and 6.1.1.4'
O O 0.0106 0.0060 'International Tables Vol C Tables 4.2.6.8 and 6.1.1.4'
F F 0.0171 0.0103 'International Tables Vol C Tables 4.2.6.8 and 6.1.1.4'

loop_
_exptl_crystal_face_index_h
_exptl_crystal_face_index_k
_exptl_crystal_face_index_l
_exptl_crystal_face_perp_dist
13 1 2 0.0575
-7 6 -15 0.1659
-7 -5 -15 0.1219
1 0 -27 0.0540
-8 0 -20 0.0650
10 -3 14 0.0998
8 -6 -11 0.1394
-10 0 18 0.0488
-3 9 -1 0.2241
10 0 -18 0.0488
1 -9 2 0.2340
-1 9 -2 0.2340
1 -1 -27 0.0437
-1 1 27 0.0437
-13 -1 -2 0.0575

loop_
_geom_angle_atom_site_label_1
_geom_angle_atom_site_label_2
_geom_angle_atom_site_label_3
_geom_angle
H1A O1 H1B 108.4(18)
Li1 O1 H1A 117(2)
Li1 O1 H1B 120(2)
H2A O2 H2B 108.6(19)
Li1 O2 H2A 119(2)
Li1 O2 H2B 131(2)
H3A O3 H3B 105.3(17)
Li1 O3 H3A 122.1(19)
Li1 O3 H3B 125.2(19)
H4A O4 H4B 107.3(18)
C1 N1 C3 102.4(2)
C1 N2 C2 102.7(3)
C4 N4 Li1 172.6(3)
N1 C1 C6 120.6(3)
N2 C1 N1 116.9(2)
N2 C1 C6 122.6(3)
N2 C2 C3 109.6(2)
N2 C2 C4 121.1(3)
C3 C2 C4 129.3(2)
N1 C3 C2 108.4(2)
N1 C3 C5 122.6(3)
C2 C3 C5 129.0(2)
N4 C4 C2 178.6(3)
N3 C5 C3 177.5(3)
F1 C6 C1 111.9(2)
F2 C6 F1 106.0(3)
F2 C6 C1 112.0(2)
F3 C6 F1 107.2(2)
F3 C6 F2 107.3(2)
F3 C6 C1 112.1(3)
O1 Li1 N4 101.5(2)
O2 Li1 O1 112.5(3)
O2 Li1 O3 113.0(3)
O2 Li1 N4 106.9(2)
O3 Li1 O1 110.6(2)
O3 Li1 N4 111.8(3)

loop_
_geom_bond_atom_site_label_1
_geom_bond_atom_site_label_2
_geom_bond_distance
F1 C6 1.338(4)
F2 C6 1.334(4)
F3 C6 1.325(4)
O1 H1A 0.844(11)
O1 H1B 0.850(11)
O1 Li1 1.968(5)
O2 H2A 0.843(12)
O2 H2B 0.851(12)
O2 Li1 1.882(5)
O3 H3A 0.859(12)
O3 H3B 0.866(12)
O3 Li1 1.955(5)
O4 H4A 0.847(11)
O4 H4B 0.854(12)
N1 C1 1.339(4)
N1 C3 1.372(3)
N2 C1 1.333(4)
N2 C2 1.354(3)
N3 C5 1.149(4)
N4 C4 1.153(4)
N4 Li1 2.032(5)
C1 C6 1.494(4)
C2 C3 1.390(4)
C2 C4 1.431(4)
C3 C5 1.428(4)

loop_
_geom_hbond_atom_site_label_D
_geom_hbond_atom_site_label_H
_geom_hbond_atom_site_label_A
_geom_hbond_distance_DH
_geom_hbond_distance_HA
_geom_hbond_distance_DA
_geom_hbond_angle_DHA
_geom_hbond_site_symmetry_A
_geom_hbond_publ_flag
O1 H1B O4 0.850(11) 1.924(15) 2.757(3) 166(3) 2_545 yes
O2 H2A O1 0.843(12) 2.128(12) 2.970(3) 178(3) 2 yes
O2 H2B N1 0.851(12) 2.004(12) 2.853(3) 175(3) 4_565 yes
O3 H3B O4 0.866(12) 1.871(13) 2.733(3) 173(3) 2 yes
O4 H4A O3 0.847(11) 2.043(16) 2.849(3) 159(3) 1_655 yes
O4 H4B N2 0.854(12) 1.932(13) 2.781(3) 173(3) . yes

loop_
_geom_torsion_atom_site_label_1
_geom_torsion_atom_site_label_2
_geom_torsion_atom_site_label_3
_geom_torsion_atom_site_label_4
_geom_torsion
N1 C1 C6 F1 58.5(4)
N1 C1 C6 F2 -60.3(4)
N1 C1 C6 F3 179.0(2)
N2 C1 C6 F1 -121.2(3)
N2 C1 C6 F2 120.0(3)
N2 C1 C6 F3 -0.8(4)
N2 C2 C3 N1 0.4(3)
N2 C2 C3 C5 -179.6(3)
C1 N1 C3 C2 -0.1(3)
C1 N1 C3 C5 179.8(3)
C1 N2 C2 C3 -0.4(3)
C1 N2 C2 C4 179.6(2)
C2 N2 C1 N1 0.3(3)
C2 N2 C1 C6 -179.9(3)
C3 N1 C1 N2 -0.1(3)
C3 N1 C1 C6 -179.9(3)
C4 C2 C3 N1 -179.7(3)
C4 C2 C3 C5 0.4(5)

loop_
_twin_individual_id
_twin_individual_mass_fraction_refined
_twin_individual_twin_lattice_type
_twin_individual_twin_matrix_11
_twin_individual_twin_matrix_12
_twin_individual_twin_matrix_13
_twin_individual_twin_matrix_21
_twin_individual_twin_matrix_22
_twin_individual_twin_matrix_23
_twin_individual_twin_matrix_31
_twin_individual_twin_matrix_32
_twin_individual_twin_matrix_33
1 0.4796(19) ref 1.0000 0.0000 0.0000 0.0000 1.0000 0.0000 0.0000 0.0000 1.0000
2 0.5204(19) nmt -1.0002 -0.0005 -0.0001 0.0003 -1.0001 -0.0000 0.0912 -0.0008 0.9996
